data_1559519
loop_
_publ_author_name
'Maity, Dilip Kumar'
'Paul, Rakesh Kumar'
'Desiraju, Gautam R.'

_publ_section_title
;
 Drug-Drug Binary Solids of Nitrofurantoin and Trimethoprim: Crystal
 Engineering and Pharmaceutical Properties.
;
_journal_name_full 'Molecular pharmaceutics'
_journal_paper_doi 10.1021/acs.molpharmaceut.0c00090
_journal_year 2020
_chemical_formula_moiety 'C14 H18 N4 O3, C8 H6 N4 O5, C3 H6 O'
_chemical_formula_sum 'C25 H30 N8 O9'
_chemical_formula_weight 586.57
_space_group_crystal_system triclinic
_space_group_IT_number 2
_space_group_name_Hall '-P 1'
_space_group_name_H-M_alt 'P -1'
_atom_sites_solution_hydrogens mixed
_audit_creation_method SHELXL-2017/1
_cell_angle_alpha 76.374(5)
_cell_angle_beta 85.442(6)
_cell_angle_gamma 69.135(5)
_cell_formula_units_Z 2
_cell_length_a 8.716(3)
_cell_length_b 11.724(4)
_cell_length_c 15.686(5)
_cell_measurement_reflns_used 250
_cell_measurement_temperature 263(2)
_cell_measurement_theta_max 25.0
_cell_measurement_theta_min 3.1
_cell_volume 1455.6(8)
_computing_structure_refinement 'SHELXL-2017/1 (Sheldrick, 2017)'
_diffrn_ambient_temperature 263(2)
_diffrn_measured_fraction_theta_full 0.985
_diffrn_measured_fraction_theta_max 0.985
_diffrn_measurement_device_type CCD
_diffrn_radiation_type MoK\a
_diffrn_radiation_wavelength 0.71073
_diffrn_reflns_av_R_equivalents 0.0899
_diffrn_reflns_av_unetI/netI 0.1243
_diffrn_reflns_Laue_measured_fraction_full 0.985
_diffrn_reflns_Laue_measured_fraction_max 0.985
_diffrn_reflns_limit_h_max 10
_diffrn_reflns_limit_h_min -10
_diffrn_reflns_limit_k_max 13
_diffrn_reflns_limit_k_min -13
_diffrn_reflns_limit_l_max 18
_diffrn_reflns_limit_l_min -18
_diffrn_reflns_number 10600
_diffrn_reflns_point_group_measured_fraction_full 0.985
_diffrn_reflns_point_group_measured_fraction_max 0.985
_diffrn_reflns_theta_full 24.995
_diffrn_reflns_theta_max 24.995
_diffrn_reflns_theta_min 3.075
_diffrn_source 'fine-focus sealed tube'
_exptl_absorpt_coefficient_mu 0.104
_exptl_crystal_colour Yellow
_exptl_crystal_density_diffrn 1.338
_exptl_crystal_description Block
_exptl_crystal_F_000 616
_exptl_crystal_size_max 0.468
_exptl_crystal_size_mid 0.367
_exptl_crystal_size_min 0.256
_refine_diff_density_max 0.225
_refine_diff_density_min -0.244
_refine_diff_density_rms 0.052
_refine_ls_extinction_method none
_refine_ls_goodness_of_fit_ref 1.029
_refine_ls_hydrogen_treatment mixed
_refine_ls_matrix_type full
_refine_ls_number_parameters 387
_refine_ls_number_reflns 5044
_refine_ls_number_restraints 0
_refine_ls_restrained_S_all 1.029
_refine_ls_R_factor_all 0.1741
_refine_ls_R_factor_gt 0.0731
_refine_ls_shift/su_max 0.000
_refine_ls_shift/su_mean 0.000
_refine_ls_structure_factor_coef Fsqd
_refine_ls_weighting_details 'w=1/[\s^2^(Fo^2^)+(0.0727P)^2^+0.2359P] where P=(Fo^2^+2Fc^2^)/3'
_refine_ls_weighting_scheme calc
_refine_ls_wR_factor_gt 0.1606
_refine_ls_wR_factor_ref 0.1947
_reflns_Friedel_coverage 0.000
_reflns_number_gt 2292
_reflns_number_total 5044
_reflns_threshold_expression 'I > 2\s(I)'
_cod_data_source_file mp0c00090_si_002.cif
_cod_data_source_block DM2
_cod_database_code 1559519
_shelx_shelxl_version_number 2017/1
_shelx_space_group_comment
;
The symmetry employed for this shelxl refinement is uniquely defined
by the following loop, which should always be used as a source of
symmetry information in preference to the above space-group names.
They are only intended as comments.
;
_shelx_estimated_absorpt_t_min 0.8964
_shelx_estimated_absorpt_t_max 0.9882

loop_
_space_group_symop_operation_xyz
'x, y, z'
'-x, -y, -z'

loop_
_atom_site_label
_atom_site_type_symbol
_atom_site_fract_x
_atom_site_fract_y
_atom_site_fract_z
_atom_site_U_iso_or_equiv
_atom_site_adp_type
_atom_site_occupancy
_atom_site_site_symmetry_order
_atom_site_calc_flag
_atom_site_refinement_flags_posn
_atom_site_refinement_flags_adp
_atom_site_refinement_flags_occupancy
_atom_site_disorder_assembly
_atom_site_disorder_group
H5 H 0.383(5) 0.959(3) 0.431(2) 0.024(11) Uiso 1 1 d . . . . .
H18 H -0.193(4) 1.297(3) 0.515(2) 0.021(10) Uiso 1 1 d . . . . .
N2 N 0.7990(4) 0.6405(3) 0.4706(2) 0.0367(9) Uani 1 1 d . . . . .
N5 N 0.2894(5) 1.0196(4) 0.4378(2) 0.0394(10) Uani 1 1 d . . . . .
N1 N 0.5808(4) 0.8332(3) 0.4173(2) 0.0339(9) Uani 1 1 d . . . . .
O6 O -0.4016(4) 1.3665(3) 0.62523(19) 0.0429(8) Uani 1 1 d . . . . .
O5 O 0.2541(4) 0.9289(3) 0.58214(19) 0.0490(9) Uani 1 1 d . . . . .
O2 O 0.6725(4) 1.2207(3) -0.01787(19) 0.0507(9) Uani 1 1 d . . . . .
C8 C 0.7995(5) 0.7527(4) 0.3201(3) 0.0332(11) Uani 1 1 d . . . . .
N6 N 0.0714(4) 1.1182(3) 0.5079(2) 0.0381(9) Uani 1 1 d . . . . .
O3 O 0.6643(4) 1.0172(3) -0.06009(18) 0.0536(10) Uani 1 1 d . . . . .
N3 N 0.5857(5) 0.7221(4) 0.5598(2) 0.0529(11) Uani 1 1 d . . . . .
H3A H 0.631438 0.659720 0.602083 0.064 Uiso 1 1 calc R U . . .
H3B H 0.494509 0.778782 0.568323 0.064 Uiso 1 1 calc R U . . .
O4 O 0.2441(4) 1.1474(3) 0.29962(19) 0.0564(10) Uani 1 1 d . . . . .
O1 O 0.8020(4) 1.2098(3) 0.13508(18) 0.0480(9) Uani 1 1 d . . . . .
C9 C 0.6576(5) 0.8398(4) 0.3388(3) 0.0372(11) Uani 1 1 d . . . . .
H9 H 0.609402 0.909319 0.294178 0.045 Uiso 1 1 calc R U . . .
N4 N 1.0115(5) 0.5583(3) 0.3816(2) 0.0471(11) Uani 1 1 d . . . . .
H4A H 1.052888 0.497514 0.425664 0.056 Uiso 1 1 calc R U . . .
H4B H 1.061094 0.560206 0.331930 0.056 Uiso 1 1 calc R U . . .
C22 C -0.4836(6) 1.3633(4) 0.7021(3) 0.0430(12) Uani 1 1 d . . . . .
N7 N -0.0349(5) 1.1353(3) 0.5766(2) 0.0400(10) Uani 1 1 d . . . . .
C6 C 0.7659(5) 0.8889(4) 0.0847(3) 0.0404(12) Uani 1 1 d . . . . .
H6 H 0.756919 0.817934 0.072012 0.048 Uiso 1 1 calc R U . . .
C4 C 0.7310(5) 1.1071(4) 0.0421(3) 0.0356(11) Uani 1 1 d . . . . .
O8 O -0.7046(5) 1.4662(3) 0.7748(3) 0.0828(13) Uani 1 1 d . . . . .
C1 C 0.8251(5) 0.8831(4) 0.1659(3) 0.0366(11) Uani 1 1 d . . . . .
C11 C 0.8690(5) 0.6505(4) 0.3904(3) 0.0325(11) Uani 1 1 d . . . . .
C3 C 0.7916(5) 1.1007(4) 0.1235(3) 0.0360(11) Uani 1 1 d . . . . .
C18 C -0.1622(6) 1.2355(5) 0.5654(3) 0.0402(12) Uani 1 1 d . . . . .
C10 C 0.6573(6) 0.7313(4) 0.4799(3) 0.0360(11) Uani 1 1 d . . . . .
C19 C -0.2738(5) 1.2547(4) 0.6383(3) 0.0394(12) Uani 1 1 d . . . . .
C17 C 0.2099(6) 1.0129(4) 0.5175(3) 0.0373(12) Uani 1 1 d . . . . .
C7 C 0.8839(6) 0.7594(4) 0.2321(3) 0.0442(13) Uani 1 1 d . . . . .
H7A H 0.871955 0.695746 0.206038 0.053 Uiso 1 1 calc R U . . .
H7B H 1.000202 0.737882 0.242146 0.053 Uiso 1 1 calc R U . . .
C5 C 0.7203(5) 1.0013(4) 0.0225(3) 0.0389(12) Uani 1 1 d . . . . .
C2 C 0.8382(5) 0.9884(4) 0.1854(3) 0.0373(12) Uani 1 1 d . . . . .
H2 H 0.878245 0.983767 0.239779 0.045 Uiso 1 1 calc R U . . .
N8 N -0.6265(5) 1.4698(4) 0.7058(3) 0.0576(12) Uani 1 1 d . . . . .
O7 O -0.6635(5) 1.5577(4) 0.6419(3) 0.0827(13) Uani 1 1 d . . . . .
O9 O -0.2654(5) 1.5239(4) 0.7450(2) 0.0797(13) Uani 1 1 d . . . . .
C16 C 0.2059(6) 1.1219(4) 0.3758(3) 0.0428(12) Uani 1 1 d . . . . .
C20 C -0.2782(6) 1.1860(4) 0.7202(3) 0.0484(13) Uani 1 1 d . . . . .
H20 H -0.204519 1.107060 0.744633 0.058 Uiso 1 1 calc R U . . .
C12 C 0.8624(7) 1.2081(5) 0.2177(3) 0.0646(16) Uani 1 1 d . . . . .
H12A H 0.863849 1.289626 0.217558 0.097 Uiso 1 1 calc R U . . .
H12B H 0.792239 1.185549 0.263749 0.097 Uiso 1 1 calc R U . . .
H12C H 0.971765 1.147976 0.227134 0.097 Uiso 1 1 calc R U . . .
C21 C -0.4167(6) 1.2580(5) 0.7613(3) 0.0486(13) Uani 1 1 d . . . . .
H21 H -0.453356 1.236133 0.818023 0.058 Uiso 1 1 calc R U . . .
C15 C 0.0532(6) 1.1947(4) 0.4195(3) 0.0403(12) Uani 1 1 d . . . . .
H15A H 0.051356 1.278088 0.418908 0.048 Uiso 1 1 calc R U . . .
H15B H -0.045786 1.200963 0.391609 0.048 Uiso 1 1 calc R U . . .
C14 C 0.6819(7) 0.9066(5) -0.0892(3) 0.0627(16) Uani 1 1 d . . . . .
H14A H 0.638592 0.929338 -0.147583 0.094 Uiso 1 1 calc R U . . .
H14B H 0.796025 0.855841 -0.088893 0.094 Uiso 1 1 calc R U . . .
H14C H 0.622854 0.860232 -0.050534 0.094 Uiso 1 1 calc R U . . .
C24 C -0.2758(8) 1.5774(5) 0.8031(4) 0.0669(16) Uani 1 1 d . . . . .
C25 C -0.4365(9) 1.6560(8) 0.8299(6) 0.159(4) Uani 1 1 d . . . . .
H25A H -0.422039 1.691183 0.876713 0.238 Uiso 1 1 calc R U . . .
H25B H -0.488277 1.722192 0.780849 0.238 Uiso 1 1 calc R U . . .
H25C H -0.504325 1.605902 0.849469 0.238 Uiso 1 1 calc R U . . .
C13 C 0.7941(8) 1.2625(6) -0.0626(4) 0.093(2) Uani 1 1 d . . . . .
H13A H 0.743712 1.341246 -0.102593 0.139 Uiso 1 1 calc R U . . .
H13B H 0.860903 1.272812 -0.021210 0.139 Uiso 1 1 calc R U . . .
H13C H 0.861323 1.202216 -0.094625 0.139 Uiso 1 1 calc R U . . .
C23 C -0.1307(8) 1.5724(6) 0.8487(4) 0.097(2) Uani 1 1 d . . . . .
H23A H -0.165918 1.621187 0.892572 0.145 Uiso 1 1 calc R U . . .
H23B H -0.069924 1.487139 0.876074 0.145 Uiso 1 1 calc R U . . .
H23C H -0.062081 1.605731 0.807019 0.145 Uiso 1 1 calc R U . . .

loop_
_atom_site_aniso_label
_atom_site_aniso_U_11
_atom_site_aniso_U_22
_atom_site_aniso_U_33
_atom_site_aniso_U_23
_atom_site_aniso_U_13
_atom_site_aniso_U_12
N2 0.035(2) 0.034(2) 0.033(2) -0.0058(17) 0.0004(18) -0.0022(19)
N5 0.034(3) 0.035(2) 0.038(2) -0.0082(19) 0.001(2) 0.000(2)
N1 0.035(2) 0.029(2) 0.031(2) -0.0051(17) -0.0004(18) -0.0041(18)
O6 0.034(2) 0.043(2) 0.0455(19) -0.0136(15) -0.0006(16) -0.0036(16)
O5 0.050(2) 0.0406(19) 0.0425(19) -0.0001(16) 0.0024(16) -0.0054(16)
O2 0.055(2) 0.045(2) 0.0420(18) 0.0063(16) -0.0071(17) -0.0131(17)
C8 0.037(3) 0.030(3) 0.029(2) -0.002(2) -0.007(2) -0.009(2)
N6 0.034(2) 0.036(2) 0.036(2) -0.0097(18) 0.0014(19) -0.0015(19)
O3 0.077(3) 0.053(2) 0.0311(18) -0.0086(16) -0.0184(17) -0.0192(19)
N3 0.052(3) 0.050(2) 0.036(2) 0.0019(19) 0.007(2) 0.000(2)
O4 0.058(2) 0.067(2) 0.0312(19) -0.0066(17) 0.0021(17) -0.0098(19)
O1 0.070(2) 0.0393(19) 0.0356(18) -0.0057(15) -0.0086(17) -0.0202(17)
C9 0.037(3) 0.036(3) 0.032(3) -0.001(2) -0.008(2) -0.007(2)
N4 0.052(3) 0.032(2) 0.037(2) 0.0001(17) 0.002(2) 0.004(2)
C22 0.034(3) 0.044(3) 0.050(3) -0.021(3) 0.011(3) -0.008(3)
N7 0.036(2) 0.045(2) 0.037(2) -0.0144(18) 0.0011(19) -0.008(2)
C6 0.044(3) 0.038(3) 0.037(3) -0.013(2) 0.004(2) -0.010(2)
C4 0.038(3) 0.033(3) 0.030(3) 0.002(2) -0.003(2) -0.009(2)
O8 0.069(3) 0.074(3) 0.099(3) -0.036(2) 0.040(3) -0.015(2)
C1 0.032(3) 0.038(3) 0.030(3) -0.003(2) -0.001(2) -0.003(2)
C11 0.030(3) 0.029(3) 0.036(3) -0.008(2) -0.002(2) -0.007(2)
C3 0.036(3) 0.036(3) 0.034(3) -0.009(2) 0.003(2) -0.010(2)
C18 0.035(3) 0.042(3) 0.042(3) -0.013(3) -0.007(2) -0.006(3)
C10 0.040(3) 0.034(3) 0.034(3) -0.007(2) 0.001(2) -0.013(2)
C19 0.026(3) 0.043(3) 0.044(3) -0.014(2) -0.007(2) -0.002(2)
C17 0.042(3) 0.036(3) 0.032(3) -0.009(2) 0.002(2) -0.011(2)
C7 0.050(3) 0.039(3) 0.032(3) -0.005(2) 0.003(2) -0.004(2)
C5 0.038(3) 0.043(3) 0.031(3) -0.005(2) -0.008(2) -0.009(2)
C2 0.044(3) 0.039(3) 0.026(2) -0.006(2) -0.004(2) -0.011(2)
N8 0.045(3) 0.051(3) 0.078(3) -0.027(3) 0.013(3) -0.014(3)
O7 0.071(3) 0.055(3) 0.093(3) -0.005(2) 0.003(2) 0.003(2)
O9 0.091(3) 0.072(3) 0.067(3) -0.029(2) 0.017(2) -0.012(2)
C16 0.047(3) 0.041(3) 0.039(3) -0.011(2) -0.004(3) -0.012(2)
C20 0.043(3) 0.045(3) 0.043(3) -0.003(2) -0.003(3) -0.002(3)
C12 0.091(5) 0.060(4) 0.052(3) -0.018(3) -0.014(3) -0.031(3)
C21 0.042(3) 0.057(3) 0.048(3) -0.018(3) 0.004(3) -0.016(3)
C15 0.044(3) 0.041(3) 0.031(2) -0.004(2) -0.011(2) -0.009(2)
C14 0.076(4) 0.070(4) 0.041(3) -0.019(3) -0.010(3) -0.018(3)
C24 0.062(4) 0.057(4) 0.076(4) -0.015(3) 0.012(4) -0.016(3)
C25 0.069(6) 0.190(9) 0.255(11) -0.160(9) 0.054(6) -0.029(6)
C13 0.096(5) 0.119(6) 0.068(4) 0.019(4) 0.000(4) -0.069(5)
C23 0.091(6) 0.078(5) 0.120(6) -0.021(4) -0.011(5) -0.027(4)

loop_
_atom_type_symbol
_atom_type_description
_atom_type_scat_dispersion_real
_atom_type_scat_dispersion_imag
_atom_type_scat_source
C C 0.0033 0.0016 'International Tables Vol C Tables 4.2.6.8 and 6.1.1.4'
H H 0.0000 0.0000 'International Tables Vol C Tables 4.2.6.8 and 6.1.1.4'
N N 0.0061 0.0033 'International Tables Vol C Tables 4.2.6.8 and 6.1.1.4'
O O 0.0106 0.0060 'International Tables Vol C Tables 4.2.6.8 and 6.1.1.4'

loop_
_geom_angle_atom_site_label_1
_geom_angle_atom_site_label_2
_geom_angle_atom_site_label_3
_geom_angle
_geom_angle_site_symmetry_1
_geom_angle_site_symmetry_3
_geom_angle_publ_flag
C10 N2 C11 116.8(4) . . ?
C16 N5 C17 112.8(4) . . ?
C10 N1 C9 115.0(4) . . ?
C22 O6 C19 104.4(4) . . ?
C4 O2 C13 114.7(4) . . ?
C9 C8 C11 115.2(4) . . ?
C9 C8 C7 125.0(4) . . ?
C11 C8 C7 119.9(4) . . ?
N7 N6 C17 119.5(3) . . ?
N7 N6 C15 128.1(3) . . ?
C17 N6 C15 112.2(3) . . ?
C5 O3 C14 117.0(3) . . ?
C3 O1 C12 117.5(3) . . ?
N1 C9 C8 125.0(4) . . ?
C21 C22 O6 113.0(4) . . ?
C21 C22 N8 131.0(5) . . ?
O6 C22 N8 116.0(4) . . ?
C18 N7 N6 117.7(4) . . ?
C5 C6 C1 119.6(4) . . ?
C5 C4 O2 119.3(4) . . ?
C5 C4 C3 120.1(4) . . ?
O2 C4 C3 120.5(4) . . ?
C2 C1 C6 120.6(4) . . ?
C2 C1 C7 119.4(4) . . ?
C6 C1 C7 119.9(4) . . ?
N4 C11 N2 116.3(4) . . ?
N4 C11 C8 121.5(4) . . ?
N2 C11 C8 122.2(4) . . ?
O1 C3 C2 124.7(4) . . ?
O1 C3 C4 115.4(4) . . ?
C2 C3 C4 119.9(4) . . ?
N7 C18 C19 117.8(5) . . ?
N2 C10 N1 125.8(4) . . ?
N2 C10 N3 117.4(4) . . ?
N1 C10 N3 116.8(4) . . ?
C20 C19 O6 110.7(4) . . ?
C20 C19 C18 133.6(4) . . ?
O6 C19 C18 115.6(4) . . ?
O5 C17 N6 127.5(4) . . ?
O5 C17 N5 126.1(4) . . ?
N6 C17 N5 106.4(4) . . ?
C8 C7 C1 117.1(4) . . ?
O3 C5 C4 115.3(4) . . ?
O3 C5 C6 124.7(4) . . ?
C4 C5 C6 120.1(4) . . ?
C1 C2 C3 119.7(4) . . ?
O7 N8 O8 124.5(5) . . ?
O7 N8 C22 119.1(4) . . ?
O8 N8 C22 116.4(5) . . ?
O4 C16 N5 126.4(4) . . ?
O4 C16 C15 126.7(4) . . ?
N5 C16 C15 106.8(4) . . ?
C19 C20 C21 106.4(4) . . ?
C22 C21 C20 105.6(4) . . ?
N6 C15 C16 101.7(3) . . ?
O9 C24 C25 120.6(7) . . ?
O9 C24 C23 122.8(6) . . ?
C25 C24 C23 116.5(6) . . ?

loop_
_geom_bond_atom_site_label_1
_geom_bond_atom_site_label_2
_geom_bond_distance
_geom_bond_site_symmetry_2
_geom_bond_publ_flag
N2 C10 1.337(5) . ?
N2 C11 1.351(5) . ?
N5 C16 1.362(5) . ?
N5 C17 1.379(5) . ?
N1 C10 1.349(5) . ?
N1 C9 1.354(5) . ?
O6 C22 1.352(5) . ?
O6 C19 1.368(5) . ?
O5 C17 1.212(5) . ?
O2 C4 1.385(5) . ?
O2 C13 1.394(6) . ?
C8 C9 1.357(6) . ?
C8 C11 1.410(5) . ?
C8 C7 1.510(6) . ?
N6 N7 1.368(4) . ?
N6 C17 1.372(5) . ?
N6 C15 1.448(5) . ?
O3 C5 1.369(5) . ?
O3 C14 1.428(5) . ?
N3 C10 1.353(5) . ?
O4 C16 1.212(5) . ?
O1 C3 1.368(5) . ?
O1 C12 1.430(5) . ?
N4 C11 1.348(5) . ?
C22 C21 1.327(6) . ?
C22 N8 1.424(6) . ?
N7 C18 1.283(5) . ?
C6 C5 1.388(6) . ?
C6 C1 1.390(5) . ?
C4 C5 1.382(6) . ?
C4 C3 1.397(6) . ?
O8 N8 1.233(5) . ?
C1 C2 1.384(6) . ?
C1 C7 1.513(5) . ?
C3 C2 1.385(5) . ?
C18 C19 1.447(6) . ?
C19 C20 1.351(6) . ?
N8 O7 1.224(5) . ?
O9 C24 1.204(6) . ?
C16 C15 1.513(6) . ?
C20 C21 1.411(6) . ?
C24 C25 1.468(8) . ?
C24 C23 1.478(8) . ?
